data_7013469
loop_
_publ_author_name
'Christer B. Aaker\"oy'
'Alicia M. Beatty'
'John Desper'
'Mick O'Shea'
'Jes\'us Vald\'es-Mart\'inez'

_publ_section_title
;
 Directed assembly of dinuclear and mononuclear copper(II)-carboxylates
 into infinite 1-D motifs using isonicotinamide as a high-yielding
 supramolecular reagent
;
_journal_issue 20
_journal_name_full 'Dalton Trans.'
_journal_page_first 3956
_journal_page_last 3962
_journal_paper_doi 10.1039/b308446a
_journal_year 2003
_chemical_formula_moiety
;
(C6 H6 N2 O)2 (C7 H4 O2 F)2 (C7 H5 O2 F) Cu
;
_chemical_formula_sum 'C33 H25 Cu F3 N4 O8'
_chemical_formula_weight 726.11
_chemical_name_common
;bis(isonicotinamide)-bis(2-fluorobenzoate)(2-fluorobenzoic
acid)copper(ii)
;
_chemical_name_systematic
;
bis(isonicotinamide)-bis(2-fluorobenzoate)(2-fluorobenzoic acid)copper(II)
;
_space_group_IT_number 14
_symmetry_cell_setting monoclinic
_symmetry_space_group_name_Hall '-P 2ybc'
_symmetry_space_group_name_H-M 'P 1 21/c 1'
_atom_sites_solution_hydrogens geom
_atom_sites_solution_primary direct
_atom_sites_solution_secondary difmap
_audit_creation_method SHELXL-97
_cell_angle_alpha 90.00
_cell_angle_beta 104.284(3)
_cell_angle_gamma 90.00
_cell_formula_units_Z 4
_cell_length_a 11.0792(14)
_cell_length_b 19.771(2)
_cell_length_c 15.5280(19)
_cell_measurement_reflns_used 1726
_cell_measurement_temperature 203(2)
_cell_measurement_theta_max 26.2
_cell_measurement_theta_min 2.3
_cell_volume 3296.2(7)
_computing_cell_refinement 'Bruker SMART'
_computing_data_collection 'Bruker SMART'
_computing_data_reduction 'Bruker SHELXTL'
_computing_molecular_graphics 'Bruker SHELXTL'
_computing_publication_material 'Bruker SHELXTL'
_computing_structure_refinement 'SHELXL-97 (Sheldrick, 1997)'
_computing_structure_solution 'SHELXS-97 (Sheldrick, 1990)'
_diffrn_ambient_temperature 203(2)
_diffrn_measured_fraction_theta_full 0.896
_diffrn_measured_fraction_theta_max 0.896
_diffrn_measurement_device_type 'CCD area detector'
_diffrn_measurement_method 'phi and omega scans'
_diffrn_radiation_monochromator graphite
_diffrn_radiation_source 'fine-focus sealed tube'
_diffrn_radiation_type MoK\a
_diffrn_radiation_wavelength 0.71073
_diffrn_reflns_av_R_equivalents 0.0500
_diffrn_reflns_av_sigmaI/netI 0.0665
_diffrn_reflns_limit_h_max 13
_diffrn_reflns_limit_h_min -13
_diffrn_reflns_limit_k_max 24
_diffrn_reflns_limit_k_min -22
_diffrn_reflns_limit_l_max 19
_diffrn_reflns_limit_l_min -19
_diffrn_reflns_number 21582
_diffrn_reflns_theta_full 28.12
_diffrn_reflns_theta_max 28.12
_diffrn_reflns_theta_min 1.70
_exptl_absorpt_coefficient_mu 0.736
_exptl_absorpt_correction_T_max 0.928
_exptl_absorpt_correction_T_min 0.667
_exptl_absorpt_correction_type multi-scan
_exptl_absorpt_process_details SADABS
_exptl_crystal_colour blue
_exptl_crystal_density_diffrn 1.463
_exptl_crystal_density_method 'not measured'
_exptl_crystal_description plate
_exptl_crystal_F_000 1484
_exptl_crystal_size_max 0.45
_exptl_crystal_size_mid 0.40
_exptl_crystal_size_min 0.20
_refine_diff_density_max 0.925
_refine_diff_density_min -0.551
_refine_diff_density_rms 0.072
_refine_ls_extinction_coef 0.0037(4)
_refine_ls_extinction_expression Fc^*^=kFc[1+0.001xFc^2^\l^3^/sin(2\q)]^-1/4^
_refine_ls_extinction_method SHELXL
_refine_ls_goodness_of_fit_ref 0.986
_refine_ls_hydrogen_treatment mixed
_refine_ls_matrix_type full
_refine_ls_number_parameters 457
_refine_ls_number_reflns 7223
_refine_ls_number_restraints 0
_refine_ls_restrained_S_all 0.986
_refine_ls_R_factor_all 0.0909
_refine_ls_R_factor_gt 0.0465
_refine_ls_shift/su_max 0.000
_refine_ls_shift/su_mean 0.000
_refine_ls_structure_factor_coef Fsqd
_refine_ls_weighting_details 'calc w=1/[\s^2^(Fo^2^)+(0.0700P)^2^+0.0000P] where P=(Fo^2^+2Fc^2^)/3'
_refine_ls_weighting_scheme calc
_refine_ls_wR_factor_gt 0.1155
_refine_ls_wR_factor_ref 0.1365
_reflns_number_gt 4270
_reflns_number_total 7223
_reflns_threshold_expression >2sigma(I)
_cod_data_source_file b308446a.txt
_cod_data_source_block 5
_cod_depositor_comments
;
The following automatic conversions were performed:
'_symmetry_cell_setting' value 'Monoclinic' changed to 'monoclinic'
according to '/home/saulius/struct/CIF-dictionaries/cif_core.dic'
dictionary named 'cif_core.dic' version 2.4.1 from 2010-06-29.

Automatic conversion script
Id: cif_fix_enum 1527 2010-12-29 10:47:43Z saulius 
;
_cod_original_cell_volume 3296.3(7)
_cod_original_sg_symbol_H-M P2(1)/c
_cod_database_code 7013469

loop_
_symmetry_equiv_pos_as_xyz
'x, y, z'
'-x, y+1/2, -z+1/2'
'-x, -y, -z'
'x, -y-1/2, z-1/2'

loop_
_atom_site_label
_atom_site_type_symbol
_atom_site_fract_x
_atom_site_fract_y
_atom_site_fract_z
_atom_site_U_iso_or_equiv
_atom_site_adp_type
_atom_site_occupancy
_atom_site_symmetry_multiplicity
_atom_site_calc_flag
_atom_site_refinement_flags
_atom_site_disorder_assembly
_atom_site_disorder_group
Cu1 Cu 0.22412(3) 0.186955(19) -0.10820(2) 0.02969(14) Uani 1 1 d . . .
N11 N 0.3408(2) 0.18600(12) 0.01363(15) 0.0292(5) Uani 1 1 d . . .
C12 C 0.4623(3) 0.19962(16) 0.02326(19) 0.0359(8) Uani 1 1 d . . .
H12 H 0.4921 0.2041 -0.0281 0.043 Uiso 1 1 calc R . .
C13 C 0.5450(3) 0.20730(16) 0.10465(18) 0.0334(7) Uani 1 1 d . . .
H13 H 0.6289 0.2175 0.1083 0.040 Uiso 1 1 calc R . .
C14 C 0.5035(3) 0.19979(14) 0.18146(18) 0.0278(7) Uani 1 1 d . . .
C15 C 0.3792(3) 0.18419(16) 0.17242(18) 0.0354(7) Uani 1 1 d . . .
H15 H 0.3483 0.1776 0.2230 0.042 Uiso 1 1 calc R . .
C16 C 0.3008(3) 0.17845(16) 0.08844(19) 0.0350(7) Uani 1 1 d . . .
H16 H 0.2161 0.1689 0.0832 0.042 Uiso 1 1 calc R . .
C17 C 0.5977(3) 0.20943(16) 0.27009(18) 0.0314(7) Uani 1 1 d . . .
N17 N 0.5563(2) 0.20572(13) 0.34325(15) 0.0362(6) Uani 1 1 d . . .
H17A H 0.6079 0.2160 0.3832 0.043 Uiso 1 1 calc R . .
H17B H 0.5000 0.1964 0.3434 0.043 Uiso 1 1 d R . .
O17 O 0.70769(19) 0.22035(13) 0.27105(13) 0.0459(6) Uani 1 1 d . . .
N21 N 0.1090(2) 0.19361(12) -0.23112(14) 0.0289(6) Uani 1 1 d . . .
C22 C -0.0143(3) 0.20215(15) -0.24082(18) 0.0331(7) Uani 1 1 d . . .
H22 H -0.0447 0.2036 -0.1895 0.040 Uiso 1 1 calc R . .
C23 C -0.0980(3) 0.20886(15) -0.32239(18) 0.0313(7) Uani 1 1 d . . .
H23 H -0.1834 0.2146 -0.3261 0.038 Uiso 1 1 calc R . .
C24 C -0.0547(3) 0.20699(14) -0.39894(18) 0.0263(6) Uani 1 1 d . . .
C25 C 0.0727(3) 0.19913(16) -0.38944(18) 0.0340(7) Uani 1 1 d . . .
H25 H 0.1056 0.1984 -0.4397 0.041 Uiso 1 1 calc R . .
C26 C 0.1502(3) 0.19243(15) -0.30550(18) 0.0323(7) Uani 1 1 d . . .
H26 H 0.2360 0.1868 -0.3001 0.039 Uiso 1 1 calc R . .
C27 C -0.1495(3) 0.21291(16) -0.48741(18) 0.0313(7) Uani 1 1 d . . .
N27 N -0.1063(2) 0.21181(14) -0.56015(15) 0.0416(7) Uani 1 1 d . . .
H27A H -0.1601 0.2161 -0.6010 0.050 Uiso 1 1 calc R . .
H27B H -0.0429 0.2122 -0.5555 0.050 Uiso 1 1 d R . .
O27 O -0.26057(19) 0.21667(14) -0.48873(13) 0.0476(6) Uani 1 1 d . . .
C31 C 0.4178(3) 0.05749(18) -0.2417(2) 0.0490(9) Uani 1 1 d . . .
F32 F 0.3573(3) -0.05655(13) -0.2624(2) 0.1062(10) Uani 1 1 d . . .
C32 C 0.4326(4) -0.0062(2) -0.2745(3) 0.0697(12) Uani 1 1 d . . .
C33 C 0.5222(5) -0.0212(2) -0.3190(4) 0.0972(18) Uani 1 1 d . . .
H33 H 0.5282 -0.0652 -0.3405 0.117 Uiso 1 1 calc R . .
C34 C 0.6004(6) 0.0269(3) -0.3314(4) 0.111(2) Uani 1 1 d . . .
H34 H 0.6621 0.0166 -0.3614 0.133 Uiso 1 1 calc R . .
C35 C 0.5915(5) 0.0918(3) -0.3005(4) 0.110(2) Uani 1 1 d . . .
H35 H 0.6459 0.1256 -0.3107 0.132 Uiso 1 1 calc R . .
C36 C 0.5016(4) 0.1072(2) -0.2541(3) 0.0729(13) Uani 1 1 d . . .
H36 H 0.4976 0.1510 -0.2313 0.087 Uiso 1 1 calc R . .
O37 O 0.34075(18) 0.12960(11) -0.14860(13) 0.0412(6) Uani 1 1 d . . .
C37 C 0.3172(3) 0.07585(18) -0.1959(2) 0.0397(8) Uani 1 1 d . . .
O38 O 0.2207(2) 0.04170(12) -0.20892(16) 0.0521(6) Uani 1 1 d . . .
C41 C -0.0977(3) 0.06712(17) -0.0487(2) 0.0422(8) Uani 1 1 d . . .
F42 F -0.0230(2) 0.13720(12) 0.07757(16) 0.0757(7) Uani 1 1 d . . .
C42 C -0.1141(3) 0.09753(19) 0.0279(3) 0.0553(10) Uani 1 1 d . . .
C43 C -0.2167(4) 0.0876(2) 0.0616(3) 0.0736(13) Uani 1 1 d . . .
H43 H -0.2237 0.1091 0.1141 0.088 Uiso 1 1 calc R . .
C44 C -0.3095(4) 0.0446(3) 0.0150(4) 0.0874(17) Uani 1 1 d . . .
H44 H -0.3811 0.0371 0.0360 0.105 Uiso 1 1 calc R . .
C45 C -0.2975(4) 0.0128(3) -0.0616(4) 0.0840(15) Uani 1 1 d . . .
H45 H -0.3611 -0.0161 -0.0924 0.101 Uiso 1 1 calc R . .
C46 C -0.1917(3) 0.0230(2) -0.0939(3) 0.0670(12) Uani 1 1 d . . .
H46 H -0.1835 0.0005 -0.1455 0.080 Uiso 1 1 calc R . .
O47 O 0.0271(2) 0.03798(12) -0.14603(17) 0.0523(6) Uani 1 1 d . . .
H47 H 0.122(6) 0.036(3) -0.179(5) 0.21(3) Uiso 1 1 d . . .
C47 C 0.0137(3) 0.08013(18) -0.0833(2) 0.0408(8) Uani 1 1 d . . .
O48 O 0.0856(2) 0.12704(12) -0.05689(13) 0.0431(6) Uani 1 1 d . . .
C51 C 0.1799(3) 0.39347(17) -0.0853(2) 0.0380(8) Uani 1 1 d . A .
C52 C 0.2402(4) 0.4307(2) -0.0136(3) 0.0661(12) Uani 1 1 d . . .
F52 F 0.3127(6) 0.3831(3) 0.0599(4) 0.072(3) Uani 0.326(5) 1 d P A 1
H52 H 0.3098 0.4118 0.0261 0.087 Uiso 0.674(5) 1 d PR A 2
C53 C 0.2034(5) 0.4951(3) 0.0028(5) 0.1037(19) Uani 1 1 d . A .
H53 H 0.2460 0.5191 0.0535 0.124 Uiso 1 1 calc R . .
C54 C 0.1050(7) 0.5228(3) -0.0553(5) 0.111(2) Uani 1 1 d . . .
H54 H 0.0801 0.5670 -0.0452 0.133 Uiso 1 1 calc R A .
C55 C 0.0410(7) 0.4883(3) -0.1283(4) 0.124(3) Uani 1 1 d . A .
H55 H -0.0277 0.5078 -0.1685 0.149 Uiso 1 1 calc R . .
C56 C 0.0804(5) 0.4245(3) -0.1408(3) 0.0879(17) Uani 1 1 d . . .
H56 H 0.0363 0.4003 -0.1908 0.106 Uiso 0.326(5) 1 d PR A 1
F56 F 0.0022(4) 0.3757(2) -0.2055(2) 0.0957(17) Uani 0.674(5) 1 d P A 2
O57 O 0.3075(2) 0.31259(12) -0.13352(15) 0.0447(6) Uani 1 1 d . A .
C57 C 0.2178(3) 0.32202(16) -0.10133(18) 0.0312(7) Uani 1 1 d . . .
O58 O 0.15319(17) 0.27474(10) -0.07819(12) 0.0305(5) Uani 1 1 d . A .

loop_
_atom_site_aniso_label
_atom_site_aniso_U_11
_atom_site_aniso_U_22
_atom_site_aniso_U_33
_atom_site_aniso_U_23
_atom_site_aniso_U_13
_atom_site_aniso_U_12
Cu1 0.0243(2) 0.0455(2) 0.01766(19) -0.00191(16) 0.00214(13) 0.00254(16)
N11 0.0253(13) 0.0422(14) 0.0197(12) 0.0001(11) 0.0049(9) 0.0027(11)
C12 0.0291(17) 0.058(2) 0.0208(15) 0.0043(14) 0.0072(12) -0.0045(14)
C13 0.0233(16) 0.052(2) 0.0251(15) 0.0017(13) 0.0075(12) -0.0050(13)
C14 0.0212(15) 0.0404(18) 0.0207(14) 0.0011(12) 0.0031(11) 0.0026(12)
C15 0.0244(16) 0.064(2) 0.0190(14) -0.0011(14) 0.0069(11) -0.0020(15)
C16 0.0215(15) 0.058(2) 0.0249(15) -0.0023(14) 0.0054(12) -0.0038(14)
C17 0.0250(16) 0.0478(19) 0.0211(15) 0.0033(13) 0.0049(12) 0.0007(13)
N17 0.0186(13) 0.0690(19) 0.0196(13) -0.0036(12) 0.0017(10) -0.0061(12)
O17 0.0219(12) 0.0919(18) 0.0229(11) 0.0040(11) 0.0034(8) -0.0086(11)
N21 0.0255(13) 0.0421(15) 0.0180(12) -0.0036(10) 0.0035(9) 0.0023(11)
C22 0.0289(17) 0.054(2) 0.0181(14) -0.0002(13) 0.0080(12) 0.0069(14)
C23 0.0225(15) 0.0477(19) 0.0240(15) -0.0024(13) 0.0060(12) 0.0018(13)
C24 0.0228(15) 0.0348(16) 0.0212(14) -0.0010(12) 0.0051(11) 0.0001(12)
C25 0.0269(16) 0.058(2) 0.0183(14) -0.0009(13) 0.0081(12) 0.0015(14)
C26 0.0192(15) 0.054(2) 0.0232(15) 0.0012(14) 0.0036(11) 0.0022(13)
C27 0.0284(17) 0.0485(19) 0.0169(14) -0.0015(13) 0.0054(12) -0.0018(14)
N27 0.0206(13) 0.081(2) 0.0204(13) 0.0034(13) 0.0005(10) -0.0024(13)
O27 0.0216(12) 0.0994(19) 0.0211(11) -0.0041(12) 0.0037(9) 0.0033(12)
C31 0.055(2) 0.049(2) 0.051(2) -0.0067(17) 0.0259(18) 0.0077(18)
F32 0.137(3) 0.0625(18) 0.145(3) -0.0233(17) 0.083(2) -0.0131(17)
C32 0.095(3) 0.044(2) 0.087(3) -0.009(2) 0.056(3) -0.006(2)
C33 0.129(5) 0.061(3) 0.135(5) -0.021(3) 0.098(4) 0.005(3)
C34 0.126(5) 0.086(4) 0.163(6) -0.021(4) 0.114(5) 0.006(4)
C35 0.101(4) 0.081(4) 0.181(6) -0.021(4) 0.100(4) -0.009(3)
C36 0.061(3) 0.073(3) 0.103(4) -0.011(3) 0.054(3) -0.002(2)
O37 0.0316(12) 0.0583(15) 0.0305(12) -0.0133(11) 0.0018(9) 0.0095(10)
C37 0.041(2) 0.049(2) 0.0299(17) 0.0038(15) 0.0101(14) 0.0100(17)
O38 0.0534(16) 0.0573(16) 0.0533(15) -0.0075(12) 0.0277(12) -0.0068(13)
C41 0.0286(17) 0.044(2) 0.054(2) 0.0120(17) 0.0096(15) 0.0016(15)
F42 0.0820(18) 0.0834(17) 0.0753(17) -0.0151(13) 0.0451(14) -0.0153(14)
C42 0.044(2) 0.048(2) 0.079(3) 0.014(2) 0.026(2) 0.0014(18)
C43 0.062(3) 0.072(3) 0.102(4) 0.022(3) 0.050(3) 0.014(2)
C44 0.048(3) 0.087(4) 0.141(5) 0.037(4) 0.050(3) 0.009(3)
C45 0.041(3) 0.081(3) 0.130(5) 0.014(3) 0.020(3) -0.017(2)
C46 0.041(2) 0.071(3) 0.086(3) 0.013(2) 0.011(2) -0.006(2)
O47 0.0494(15) 0.0535(16) 0.0561(16) -0.0077(12) 0.0170(12) -0.0088(12)
C47 0.0357(19) 0.049(2) 0.0339(18) 0.0147(16) 0.0012(14) 0.0014(16)
O48 0.0362(13) 0.0640(16) 0.0278(12) 0.0002(11) 0.0055(9) -0.0108(12)
C51 0.0408(19) 0.047(2) 0.0321(17) 0.0121(15) 0.0192(14) 0.0060(15)
C52 0.065(3) 0.057(3) 0.075(3) -0.014(2) 0.014(2) 0.008(2)
F52 0.081(5) 0.061(5) 0.051(4) -0.016(3) -0.029(4) 0.014(4)
C53 0.104(5) 0.070(4) 0.147(6) -0.044(4) 0.050(4) -0.006(3)
C54 0.162(7) 0.067(4) 0.142(6) 0.032(4) 0.109(5) 0.033(4)
C55 0.182(7) 0.131(5) 0.080(4) 0.064(4) 0.070(4) 0.113(5)
C56 0.105(4) 0.110(4) 0.044(2) 0.003(3) 0.009(2) 0.059(3)
F56 0.080(3) 0.131(4) 0.065(3) 0.021(2) -0.002(2) 0.044(3)
O57 0.0316(13) 0.0589(15) 0.0506(14) 0.0026(12) 0.0233(11) 0.0046(11)
C57 0.0211(15) 0.052(2) 0.0203(14) 0.0007(13) 0.0043(11) 0.0018(14)
O58 0.0257(11) 0.0460(13) 0.0217(10) -0.0004(9) 0.0096(8) 0.0010(9)

loop_
_atom_type_symbol
_atom_type_description
_atom_type_scat_dispersion_real
_atom_type_scat_dispersion_imag
_atom_type_scat_source
C C 0.0033 0.0016 'International Tables Vol C Tables 4.2.6.8 and 6.1.1.4'
H H 0.0000 0.0000 'International Tables Vol C Tables 4.2.6.8 and 6.1.1.4'
O O 0.0106 0.0060 'International Tables Vol C Tables 4.2.6.8 and 6.1.1.4'
F F 0.0171 0.0103 'International Tables Vol C Tables 4.2.6.8 and 6.1.1.4'
N N 0.0061 0.0033 'International Tables Vol C Tables 4.2.6.8 and 6.1.1.4'
Cu Cu 0.3201 1.2651 'International Tables Vol C Tables 4.2.6.8 and 6.1.1.4'

loop_
_geom_angle_atom_site_label_1
_geom_angle_atom_site_label_2
_geom_angle_atom_site_label_3
_geom_angle
_geom_angle_site_symmetry_1
_geom_angle_site_symmetry_3
_geom_angle_publ_flag
O37 Cu1 O58 155.86(9) . . ?
O37 Cu1 N11 88.50(9) . . ?
O58 Cu1 N11 89.27(9) . . ?
O37 Cu1 N21 92.78(9) . . ?
O58 Cu1 N21 88.33(8) . . ?
N11 Cu1 N21 176.73(10) . . ?
O37 Cu1 O48 112.14(10) . . ?
O58 Cu1 O48 91.89(8) . . ?
N11 Cu1 O48 89.89(9) . . ?
N21 Cu1 O48 92.42(9) . . ?
C12 N11 C16 117.3(2) . . ?
C12 N11 Cu1 119.76(19) . . ?
C16 N11 Cu1 122.62(19) . . ?
N11 C12 C13 123.1(3) . . ?
C12 C13 C14 119.5(3) . . ?
C15 C14 C13 117.9(2) . . ?
C15 C14 C17 124.3(3) . . ?
C13 C14 C17 117.8(3) . . ?
C16 C15 C14 119.5(3) . . ?
N11 C16 C15 122.7(3) . . ?
O17 C17 N17 123.2(3) . . ?
O17 C17 C14 119.2(3) . . ?
N17 C17 C14 117.6(3) . . ?
C26 N21 C22 117.2(2) . . ?
C26 N21 Cu1 122.76(19) . . ?
C22 N21 Cu1 120.00(19) . . ?
N21 C22 C23 123.3(3) . . ?
C22 C23 C24 119.2(3) . . ?
C23 C24 C25 117.9(2) . . ?
C23 C24 C27 117.8(3) . . ?
C25 C24 C27 124.3(3) . . ?
C26 C25 C24 119.3(3) . . ?
N21 C26 C25 123.1(3) . . ?
O27 C27 N27 123.7(3) . . ?
O27 C27 C24 119.2(3) . . ?
N27 C27 C24 117.0(3) . . ?
C32 C31 C36 116.5(4) . . ?
C32 C31 C37 124.2(4) . . ?
C36 C31 C37 119.3(3) . . ?
F32 C32 C33 117.5(4) . . ?
F32 C32 C31 119.3(4) . . ?
C33 C32 C31 123.3(4) . . ?
C34 C33 C32 119.6(4) . . ?
C33 C34 C35 120.5(5) . . ?
C34 C35 C36 120.1(5) . . ?
C31 C36 C35 119.9(4) . . ?
C37 O37 Cu1 127.9(2) . . ?
O38 C37 O37 126.2(3) . . ?
O38 C37 C31 120.1(3) . . ?
O37 C37 C31 113.6(3) . . ?
C42 C41 C46 117.4(4) . . ?
C42 C41 C47 122.2(3) . . ?
C46 C41 C47 120.5(4) . . ?
F42 C42 C43 115.7(4) . . ?
F42 C42 C41 120.1(3) . . ?
C43 C42 C41 124.1(4) . . ?
C42 C43 C44 117.6(5) . . ?
C45 C44 C43 120.6(4) . . ?
C44 C45 C46 120.7(4) . . ?
C45 C46 C41 119.6(4) . . ?
O48 C47 O47 122.9(3) . . ?
O48 C47 C41 122.7(3) . . ?
O47 C47 C41 114.4(3) . . ?
C47 O48 Cu1 136.8(2) . . ?
C52 C51 C56 115.5(4) . . ?
C52 C51 C57 122.6(3) . . ?
C56 C51 C57 121.9(3) . . ?
C51 C52 C53 122.8(4) . . ?
C51 C52 F52 109.6(4) . . ?
C53 C52 F52 123.4(5) . . ?
C54 C53 C52 118.6(5) . . ?
C53 C54 C55 121.5(6) . . ?
C54 C55 C56 117.5(5) . . ?
C51 C56 C55 124.2(5) . . ?
C51 C56 F56 112.1(4) . . ?
C55 C56 F56 122.4(5) . . ?
O57 C57 O58 124.5(3) . . ?
O57 C57 C51 119.6(3) . . ?
O58 C57 C51 116.0(3) . . ?
C57 O58 Cu1 106.73(18) . . ?

loop_
_geom_bond_atom_site_label_1
_geom_bond_atom_site_label_2
_geom_bond_distance
_geom_bond_site_symmetry_2
_geom_bond_publ_flag
Cu1 O37 1.936(2) . ?
Cu1 O58 2.007(2) . ?
Cu1 N11 2.011(2) . ?
Cu1 N21 2.022(2) . ?
Cu1 O48 2.235(2) . ?
N11 C12 1.344(4) . ?
N11 C16 1.350(4) . ?
C12 C13 1.374(4) . ?
C13 C14 1.388(4) . ?
C14 C15 1.385(4) . ?
C14 C17 1.520(4) . ?
C15 C16 1.382(4) . ?
C17 O17 1.234(3) . ?
C17 N17 1.328(4) . ?
N21 C26 1.343(4) . ?
N21 C22 1.347(4) . ?
C22 C23 1.380(4) . ?
C23 C24 1.388(4) . ?
C24 C25 1.391(4) . ?
C24 C27 1.514(4) . ?
C25 C26 1.379(4) . ?
C27 O27 1.228(3) . ?
C27 N27 1.331(4) . ?
C31 C32 1.383(5) . ?
C31 C36 1.398(5) . ?
C31 C37 1.506(5) . ?
F32 C32 1.342(5) . ?
C32 C33 1.373(6) . ?
C33 C34 1.332(6) . ?
C34 C35 1.382(7) . ?
C35 C36 1.399(6) . ?
O37 C37 1.282(4) . ?
C37 O38 1.239(4) . ?
C41 C42 1.385(5) . ?
C41 C46 1.406(5) . ?
C41 C47 1.485(5) . ?
F42 C42 1.359(4) . ?
C42 C43 1.377(5) . ?
C43 C44 1.392(7) . ?
C44 C45 1.381(7) . ?
C45 C46 1.399(6) . ?
O47 C47 1.318(4) . ?
C47 O48 1.225(4) . ?
C51 C52 1.363(5) . ?
C51 C56 1.365(5) . ?
C51 C57 1.512(4) . ?
C52 C53 1.380(6) . ?
C52 F52 1.543(7) . ?
C53 C54 1.347(8) . ?
C54 C55 1.363(9) . ?
C55 C56 1.366(7) . ?
C56 F56 1.503(6) . ?
O57 C57 1.232(3) . ?
C57 O58 1.282(3) . ?

loop_
_geom_hbond_atom_site_label_D
_geom_hbond_atom_site_label_H
_geom_hbond_atom_site_label_A
_geom_hbond_distance_DH
_geom_hbond_distance_HA
_geom_hbond_distance_DA
_geom_hbond_angle_DHA
_geom_hbond_site_symmetry_A
N17 H17A O27 0.76 2.16 2.891(3) 162.9 1_656
N17 H17B O57 0.65 2.25 2.889(3) 165.4 4_566
N27 H27A O17 0.76 2.16 2.912(3) 170.3 1_454
N27 H27B O58 0.69 2.30 2.968(3) 164.5 4_565

loop_
_geom_torsion_atom_site_label_1
_geom_torsion_atom_site_label_2
_geom_torsion_atom_site_label_3
_geom_torsion_atom_site_label_4
_geom_torsion
_geom_torsion_site_symmetry_1
_geom_torsion_site_symmetry_2
_geom_torsion_site_symmetry_3
_geom_torsion_site_symmetry_4
_geom_torsion_publ_flag
O37 Cu1 N11 C12 49.5(2) . . . . ?
O58 Cu1 N11 C12 -106.4(2) . . . . ?
N21 Cu1 N11 C12 -63.4(17) . . . . ?
O48 Cu1 N11 C12 161.7(2) . . . . ?
O37 Cu1 N11 C16 -137.0(2) . . . . ?
O58 Cu1 N11 C16 67.1(2) . . . . ?
N21 Cu1 N11 C16 110.1(16) . . . . ?
O48 Cu1 N11 C16 -24.8(2) . . . . ?
C16 N11 C12 C13 -1.3(4) . . . . ?
Cu1 N11 C12 C13 172.6(2) . . . . ?
N11 C12 C13 C14 1.0(5) . . . . ?
C12 C13 C14 C15 0.5(5) . . . . ?
C12 C13 C14 C17 -179.4(3) . . . . ?
C13 C14 C15 C16 -1.7(5) . . . . ?
C17 C14 C15 C16 178.1(3) . . . . ?
C12 N11 C16 C15 0.0(5) . . . . ?
Cu1 N11 C16 C15 -173.7(2) . . . . ?
C14 C15 C16 N11 1.5(5) . . . . ?
C15 C14 C17 O17 176.8(3) . . . . ?
C13 C14 C17 O17 -3.3(4) . . . . ?
C15 C14 C17 N17 -3.3(4) . . . . ?
C13 C14 C17 N17 176.5(3) . . . . ?
O37 Cu1 N21 C26 -32.2(2) . . . . ?
O58 Cu1 N21 C26 123.7(2) . . . . ?
N11 Cu1 N21 C26 80.7(17) . . . . ?
O48 Cu1 N21 C26 -144.5(2) . . . . ?
O37 Cu1 N21 C22 150.4(2) . . . . ?
O58 Cu1 N21 C22 -53.7(2) . . . . ?
N11 Cu1 N21 C22 -96.8(17) . . . . ?
O48 Cu1 N21 C22 38.1(2) . . . . ?
C26 N21 C22 C23 0.7(4) . . . . ?
Cu1 N21 C22 C23 178.3(2) . . . . ?
N21 C22 C23 C24 -0.2(5) . . . . ?
C22 C23 C24 C25 -0.7(4) . . . . ?
C22 C23 C24 C27 178.6(3) . . . . ?
C23 C24 C25 C26 1.1(4) . . . . ?
C27 C24 C25 C26 -178.3(3) . . . . ?
C22 N21 C26 C25 -0.3(4) . . . . ?
Cu1 N21 C26 C25 -177.8(2) . . . . ?
C24 C25 C26 N21 -0.5(5) . . . . ?
C23 C24 C27 O27 -2.6(4) . . . . ?
C25 C24 C27 O27 176.8(3) . . . . ?
C23 C24 C27 N27 179.2(3) . . . . ?
C25 C24 C27 N27 -1.4(4) . . . . ?
C36 C31 C32 F32 178.1(4) . . . . ?
C37 C31 C32 F32 -3.1(6) . . . . ?
C36 C31 C32 C33 -1.3(7) . . . . ?
C37 C31 C32 C33 177.5(4) . . . . ?
F32 C32 C33 C34 -178.9(5) . . . . ?
C31 C32 C33 C34 0.5(9) . . . . ?
C32 C33 C34 C35 -0.5(10) . . . . ?
C33 C34 C35 C36 1.4(10) . . . . ?
C32 C31 C36 C35 2.2(7) . . . . ?
C37 C31 C36 C35 -176.7(4) . . . . ?
C34 C35 C36 C31 -2.2(9) . . . . ?
O58 Cu1 O37 C37 -141.9(2) . . . . ?
N11 Cu1 O37 C37 133.2(3) . . . . ?
N21 Cu1 O37 C37 -49.8(3) . . . . ?
O48 Cu1 O37 C37 44.0(3) . . . . ?
Cu1 O37 C37 O38 -17.1(5) . . . . ?
Cu1 O37 C37 C31 159.7(2) . . . . ?
C32 C31 C37 O38 -22.3(5) . . . . ?
C36 C31 C37 O38 156.5(4) . . . . ?
C32 C31 C37 O37 160.6(4) . . . . ?
C36 C31 C37 O37 -20.6(5) . . . . ?
C46 C41 C42 F42 175.8(3) . . . . ?
C47 C41 C42 F42 -4.6(5) . . . . ?
C46 C41 C42 C43 -0.6(6) . . . . ?
C47 C41 C42 C43 179.1(3) . . . . ?
F42 C42 C43 C44 -176.9(4) . . . . ?
C41 C42 C43 C44 -0.4(6) . . . . ?
C42 C43 C44 C45 0.6(7) . . . . ?
C43 C44 C45 C46 0.1(7) . . . . ?
C44 C45 C46 C41 -1.2(7) . . . . ?
C42 C41 C46 C45 1.3(5) . . . . ?
C47 C41 C46 C45 -178.3(3) . . . . ?
C42 C41 C47 O48 -14.0(5) . . . . ?
C46 C41 C47 O48 165.7(3) . . . . ?
C42 C41 C47 O47 167.5(3) . . . . ?
C46 C41 C47 O47 -12.8(4) . . . . ?
O47 C47 O48 Cu1 21.0(5) . . . . ?
C41 C47 O48 Cu1 -157.4(2) . . . . ?
O37 Cu1 O48 C47 -51.4(3) . . . . ?
O58 Cu1 O48 C47 131.0(3) . . . . ?
N11 Cu1 O48 C47 -139.8(3) . . . . ?
N21 Cu1 O48 C47 42.6(3) . . . . ?
C56 C51 C52 C53 0.6(7) . . . . ?
C57 C51 C52 C53 -177.8(4) . . . . ?
C56 C51 C52 F52 157.9(5) . . . . ?
C57 C51 C52 F52 -20.5(6) . . . . ?
C51 C52 C53 C54 -1.3(8) . . . . ?
F52 C52 C53 C54 -155.5(6) . . . . ?
C52 C53 C54 C55 1.0(9) . . . . ?
C53 C54 C55 C56 -0.3(10) . . . . ?
C52 C51 C56 C55 0.2(8) . . . . ?
C57 C51 C56 C55 178.7(5) . . . . ?
C52 C51 C56 F56 -167.1(4) . . . . ?
C57 C51 C56 F56 11.4(6) . . . . ?
C54 C55 C56 C51 -0.4(9) . . . . ?
C54 C55 C56 F56 165.6(5) . . . . ?
C52 C51 C57 O57 -79.4(4) . . . . ?
C56 C51 C57 O57 102.3(4) . . . . ?
C52 C51 C57 O58 99.5(4) . . . . ?
C56 C51 C57 O58 -78.9(4) . . . . ?
O57 C57 O58 Cu1 -1.6(3) . . . . ?
C51 C57 O58 Cu1 179.59(19) . . . . ?
O37 Cu1 O58 C57 5.3(3) . . . . ?
N11 Cu1 O58 C57 90.02(17) . . . . ?
N21 Cu1 O58 C57 -87.74(17) . . . . ?
O48 Cu1 O58 C57 179.89(16) . . . . ?
